data_2215533
loop_
_publ_author_name
'Banwell, Martin G.'
'Kokas, Okanya J.'
'Willis, Anthony C.'

_publ_section_title
;A cocrystal of (2<i>S</i>,3a<i>S</i>,4<i>R</i>,5<i>R</i>,7a<i>S</i>)- and
 (2<i>R</i>,3a<i>S</i>,4<i>R</i>,5<i>R</i>,7a<i>S</i>)-7-bromo-2-(4-methoxyphenyl)-3a,4,5,7a-tetrahydro-1,3-benzodioxole-4,5-diol
 (17:3)
;
_journal_coeditor_code HG2294
_journal_issue 10
_journal_name_full 'Acta Crystallographica Section E'
_journal_page_first o4187
_journal_page_last o4187
_journal_paper_doi 10.1107/S1600536807046995
_journal_volume 63
_journal_year 2007
_chemical_formula_iupac 'C14 H15 Br O5'
_chemical_formula_moiety 'C14 H15 Br O5'
_chemical_formula_sum 'C14 H15 Br O5'
_chemical_formula_weight 343.17
_chemical_name_systematic
;
Cocrystal of (2<i>S</i>,3a<i>S</i>,4<i>R</i>,5<i>R</i>,7a<i>S</i>)- and
(2<i>R</i>,3a<i>S</i>,4<i>R</i>,5<i>R</i>,7a<i>S</i>)-7-bromo-
2-(4-methoxyphenyl)-3a,4,5,7a-tetrahydro-1,3-benzodioxole-4,5-diol (17:3)
;
_space_group_IT_number 4
_symmetry_cell_setting monoclinic
_symmetry_space_group_name_Hall 'P 2yb'
_symmetry_space_group_name_H-M 'P 1 21 1'
_atom_sites_solution_hydrogens geom
_atom_sites_solution_primary direct
_audit_creation_method CRYSTALS_ver_12.18
_cell_angle_alpha 90
_cell_angle_beta 95.689(3)
_cell_angle_gamma 90
_cell_formula_units_Z 2
_cell_length_a 7.2245(4)
_cell_length_b 9.7093(5)
_cell_length_c 9.9373(5)
_cell_measurement_reflns_used 30770
_cell_measurement_temperature 200
_cell_measurement_theta_max 27.5
_cell_measurement_theta_min 2.6
_cell_volume 693.62(6)
_computing_cell_refinement 'DENZO/SCALEPACK (Otwinowski & Minor, 1997)'
_computing_data_collection 'COLLECT (Nonius, 1997)'
_computing_data_reduction 'DENZO/SCALEPACK (Otwinowski & Minor, 1997)'
_computing_molecular_graphics
;
ORTEPII (Johnson, 1976) in TEXSAN (Molecular Structure Corporation,
1997)
;
_computing_publication_material 'CRYSTALS (Betteridge <i>et al.</i>,  2003)'
_computing_structure_refinement 'CRYSTALS (Betteridge <i>et al.</i>,  2003)'
_computing_structure_solution 'SIR92 (Altomare <i>et al.</i>,  1994)'
_diffrn_ambient_temperature 200
_diffrn_measured_fraction_theta_full 0.993
_diffrn_measured_fraction_theta_max 0.993
_diffrn_measurement_device_type 'Nonius KappaCCD area-detector'
_diffrn_measurement_method '\f and \w scans with CCD'
_diffrn_radiation_monochromator graphite
_diffrn_radiation_type 'Mo K\a'
_diffrn_radiation_wavelength 0.71073
_diffrn_reflns_av_R_equivalents 0.048
_diffrn_reflns_limit_h_max 9
_diffrn_reflns_limit_h_min -9
_diffrn_reflns_limit_k_max 11
_diffrn_reflns_limit_k_min -12
_diffrn_reflns_limit_l_max 12
_diffrn_reflns_limit_l_min -12
_diffrn_reflns_number 12613
_diffrn_reflns_theta_full 27.455
_diffrn_reflns_theta_max 27.455
_diffrn_reflns_theta_min 3.526
_diffrn_standards_number 0
_exptl_absorpt_coefficient_mu 2.979
_exptl_absorpt_correction_T_max 0.586
_exptl_absorpt_correction_T_min 0.372
_exptl_absorpt_correction_type integration
_exptl_absorpt_process_details
;
via Gaussian method (Coppens, 1970) implemented in maXus (Mackay <i>et
al.</i>,  1999)
;
_exptl_crystal_colour colourless
_exptl_crystal_density_diffrn 1.643
_exptl_crystal_description block
_exptl_crystal_F_000 348
_exptl_crystal_size_max 0.40
_exptl_crystal_size_mid 0.29
_exptl_crystal_size_min 0.26
_refine_diff_density_max 0.45
_refine_diff_density_min -0.90
_refine_ls_abs_structure_details 'Flack (1983), with 1430 Friedel pairs'
_refine_ls_abs_structure_Flack -0.019(10)
_refine_ls_extinction_method none
_refine_ls_goodness_of_fit_ref 0.9847
_refine_ls_hydrogen_treatment mixed
_refine_ls_matrix_type full
_refine_ls_number_parameters 216
_refine_ls_number_reflns 3108
_refine_ls_number_restraints 35
_refine_ls_R_factor_all 0.0349
_refine_ls_R_factor_gt 0.0302
_refine_ls_shift/su_max 0.042534
_refine_ls_structure_factor_coef Fsqd
_refine_ls_weighting_details
;
Method = Modified Sheldrick
w = 1/[\s^2^(F^2^) + (0.038P)^2^ + 0.097P], where P=[max(Fo^2^,0) + 2Fc^2^]/3
;
_refine_ls_weighting_scheme calc
_refine_ls_wR_factor_all 0.0764
_refine_ls_wR_factor_gt 0.0740
_refine_ls_wR_factor_ref 0.0764
_reflns_number_gt 2802
_reflns_number_total 3108
_reflns_threshold_expression I>2\s(I)
_cod_data_source_file hg2294.cif
_cod_data_source_block I
_cod_original_sg_symbol_H-M 'P 21'
_cod_database_code 2215533
_cod_database_fobs_code 2215533

loop_
_symmetry_equiv_pos_as_xyz
x,y,z
-x,y+1/2,-z

loop_
_atom_site_type_symbol
_atom_site_label
_atom_site_fract_x
_atom_site_fract_y
_atom_site_fract_z
_atom_site_U_iso_or_equiv
_atom_site_adp_type
_atom_site_occupancy
Br Br20 0.43964(4) 0.3005(3) 0.34759(3) 0.0547 Uani 1.0000
O O7 1.0479(3) 0.0958(4) 0.5926(3) 0.0594 Uani 1.0000
O O8 1.0545(3) 0.3760(4) 0.5778(2) 0.0476 Uani 1.0000
O O9 0.7101(3) 0.3574(4) 0.8155(2) 0.0468 Uani 1.0000
O O11 0.4712(3) 0.4076(4) 0.65992(19) 0.0444 Uani 1.0000
O O18 0.0214(4) 0.1796(4) 1.1172(3) 0.0562 Uani 0.853(4)
O O118 0.0317(17) 0.3946(16) 1.1645(12) 0.0555 Uiso 0.147(4)
C C1 0.8881(4) 0.1684(4) 0.6274(3) 0.0414 Uani 1.0000
C C2 0.9556(3) 0.3090(5) 0.6760(2) 0.0382 Uani 1.0000
C C3 0.7968(4) 0.4054(4) 0.7008(3) 0.0406 Uani 1.0000
C C4 0.6353(4) 0.4100(4) 0.5872(3) 0.0367 Uani 1.0000
C C5 0.6293(3) 0.2884(5) 0.4953(2) 0.0374 Uani 1.0000
C C6 0.7390(4) 0.1786(4) 0.5112(3) 0.0397 Uani 1.0000
C C10 0.5344(5) 0.4276(5) 0.7997(3) 0.0398 Uani 0.853(4)
C C12 0.4022(5) 0.3619(5) 0.8875(4) 0.0373 Uani 0.853(4)
C C13 0.3774(6) 0.2201(5) 0.8878(4) 0.0411 Uani 0.853(4)
C C14 0.2495(6) 0.1620(5) 0.9669(5) 0.0473 Uani 0.853(4)
C C15 0.1463(6) 0.2471(6) 1.0447(4) 0.0408 Uani 0.853(4)
C C16 0.1678(6) 0.3889(6) 1.0432(4) 0.0428 Uani 0.853(4)
C C17 0.2976(6) 0.4437(6) 0.9649(4) 0.0411 Uani 0.853(4)
C C19 -0.1055(9) 0.2620(8) 1.1849(5) 0.0683 Uani 0.853(4)
C C110 0.5244(13) 0.3003(17) 0.7692(10) 0.0396 Uiso 0.147(4)
C C112 0.3909(16) 0.3102(19) 0.8776(12) 0.0380 Uiso 0.147(4)
C C113 0.294(2) 0.1981(19) 0.9244(16) 0.0469 Uiso 0.147(4)
C C114 0.170(2) 0.219(2) 1.0228(16) 0.0414 Uiso 0.147(4)
C C115 0.1473(18) 0.3534(17) 1.0695(13) 0.0433 Uiso 0.147(4)
C C116 0.246(2) 0.4612(17) 1.0201(15) 0.0403 Uiso 0.147(4)
C C117 0.3638(19) 0.4373(19) 0.9260(15) 0.0403 Uiso 0.147(4)
C C119 -0.089(6) 0.292(4) 1.213(4) 0.0688 Uiso 0.147(4)
H H1 1.006(7) 0.035(5) 0.542(4) 0.0710 Uiso 1.0000
H H2 1.135(6) 0.342(4) 0.579(4) 0.0570 Uiso 1.0000
H H11 0.8363 0.1192 0.7038 0.0491 Uiso 1.0000
H H21 1.0394 0.2984 0.7617 0.0455 Uiso 1.0000
H H31 0.8463 0.5005 0.7188 0.0484 Uiso 1.0000
H H41 0.6399 0.4972 0.5341 0.0439 Uiso 1.0000
H H61 0.7221 0.1014 0.4445 0.0471 Uiso 1.0000
H H101 0.5503 0.5278 0.8211 0.0473 Uiso 0.853
H H131 0.4513 0.1600 0.8314 0.0489 Uiso 0.853
H H141 0.2315 0.0599 0.9680 0.0562 Uiso 0.853
H H161 0.0915 0.4498 1.0971 0.0512 Uiso 0.853
H H171 0.3164 0.5458 0.9643 0.0492 Uiso 0.853
H H191 -0.1880 0.2006 1.2334 0.0835 Uiso 0.853
H H192 -0.0340 0.3240 1.2515 0.0835 Uiso 0.853
H H193 -0.1832 0.3188 1.1169 0.0835 Uiso 0.853
H H1101 0.5314 0.2051 0.7316 0.0475 Uiso 0.147
H H1131 0.312 0.1036 0.8881 0.0563 Uiso 0.147
H H1141 0.099 0.141 1.0585 0.0497 Uiso 0.147
H H1161 0.229 0.5569 1.0541 0.0484 Uiso 0.147
H H1171 0.4335 0.5165 0.8911 0.0484 Uiso 0.147
H H1191 -0.165 0.335 1.281 0.0826 Uiso 0.147
H H1192 -0.012 0.215 1.256 0.0826 Uiso 0.147
H H1193 -0.173 0.255 1.135 0.0826 Uiso 0.147

loop_
_atom_site_aniso_label
_atom_site_aniso_U_11
_atom_site_aniso_U_22
_atom_site_aniso_U_33
_atom_site_aniso_U_12
_atom_site_aniso_U_13
_atom_site_aniso_U_23
Br20 0.04465(15) 0.06961(18) 0.04579(15) 0.00756(18) -0.01518(10) -0.00620(18)
O7 0.0408(12) 0.0565(13) 0.0777(17) 0.0121(10) -0.0104(11) -0.0169(12)
O8 0.0301(10) 0.0530(13) 0.0602(14) 0.0004(9) 0.0068(10) 0.0097(10)
O9 0.0317(9) 0.0736(13) 0.0343(9) 0.0055(8) -0.0015(8) -0.0005(8)
O11 0.0299(9) 0.0683(13) 0.0347(10) 0.0063(9) 0.0009(7) 0.0002(9)
O18 0.0533(15) 0.0628(17) 0.0538(16) -0.0029(13) 0.0123(13) 0.0109(13)
C1 0.0332(13) 0.0424(14) 0.0471(16) 0.0012(11) -0.0029(12) 0.0044(11)
C2 0.0278(10) 0.0473(13) 0.0386(11) -0.0018(15) -0.0018(8) 0.0010(16)
C3 0.0319(13) 0.0486(14) 0.0404(14) 0.0008(11) -0.0013(11) -0.0020(12)
C4 0.0302(12) 0.0443(13) 0.0354(13) 0.0025(10) 0.0014(10) 0.0007(11)
C5 0.0306(10) 0.0466(15) 0.0341(10) -0.0029(13) -0.0010(8) -0.0003(14)
C6 0.0348(13) 0.0428(14) 0.0401(14) -0.0020(11) -0.0021(11) -0.0018(11)
C10 0.0344(16) 0.0482(18) 0.0357(16) 0.0023(13) -0.0025(13) -0.0012(13)
C12 0.0325(17) 0.045(2) 0.0333(17) 0.0037(15) -0.0030(14) 0.0001(16)
C13 0.036(2) 0.044(2) 0.042(2) 0.0050(16) -0.0012(17) -0.0032(16)
C14 0.043(2) 0.049(2) 0.048(2) 0.0008(17) -0.0018(17) 0.0051(17)
C15 0.0352(17) 0.053(3) 0.0336(18) -0.0010(15) -0.0010(14) 0.0048(15)
C16 0.042(2) 0.049(2) 0.0373(19) -0.0002(17) 0.0013(15) -0.0054(15)
C17 0.039(2) 0.045(2) 0.038(2) 0.0009(14) 0.0008(16) -0.0036(15)
C19 0.066(3) 0.086(4) 0.057(3) -0.011(2) 0.027(3) -0.005(2)

loop_
_atom_type_symbol
_atom_type_scat_dispersion_real
_atom_type_scat_dispersion_imag
_atom_type_scat_source
C 0.0033 0.0016 'International Tables Vol C 4.2.6.8 and 6.1.1.4'
H 0.0000 0.0000 'International Tables Vol C 4.2.6.8 and 6.1.1.4'
Br -0.2901 2.4595 'International Tables Vol C 4.2.6.8 and 6.1.1.4'
O 0.0106 0.0060 'International Tables Vol C 4.2.6.8 and 6.1.1.4'

loop_
_exptl_crystal_face_index_h
_exptl_crystal_face_index_k
_exptl_crystal_face_index_l
_exptl_crystal_face_perp_dist
0 1 0 0.200
0 -1 0 0.200
0 0 1 0.170
0 0 -1 0.120
-1 0 -1 0.100
-4 0 3 0.090
1 0 -1 0.150
4 0 1 0.120

loop_
_geom_angle_atom_site_label_1
_geom_angle_atom_site_label_2
_geom_angle_atom_site_label_3
_geom_angle
_geom_angle_publ_flag
C1 O7 H1 104(4) no
C2 O8 H2 105(3) no
C3 O9 C10 102.1(2) no
C3 O9 C110 109.2(4) no
C4 O11 C10 106.5(2) no
C4 O11 C110 101.9(5) no
C15 O18 C19 117.6(3) no
C115 O118 C119 117.1(16) no
O7 C1 C2 106.3(2) no
O7 C1 C6 112.5(2) no
C2 C1 C6 111.7(2) no
O7 C1 H11 108.8 no
C2 C1 H11 108.8 no
C6 C1 H11 108.8 no
C1 C2 O8 111.3(2) no
C1 C2 C3 112.5(2) no
O8 C2 C3 105.5(3) no
C1 C2 H21 109.1 no
O8 C2 H21 109.1 no
C3 C2 H21 109.1 no
C2 C3 O9 109.0(2) no
C2 C3 C4 115.3(2) no
O9 C3 C4 103.5(2) no
C2 C3 H31 109.6 no
O9 C3 H31 109.6 no
C4 C3 H31 109.6 no
C3 C4 O11 103.4(2) no
C3 C4 C5 113.5(2) no
O11 C4 C5 108.5(2) no
C3 C4 H41 110.4 no
O11 C4 H41 110.4 no
C5 C4 H41 110.4 no
Br20 C5 C4 113.4(2) no
Br20 C5 C6 121.0(2) no
C4 C5 C6 125.6(2) no
C1 C6 C5 121.2(2) no
C1 C6 H61 119.4 no
C5 C6 H61 119.4 no
O9 C10 O11 103.6(2) no
O9 C10 C12 109.9(3) no
O11 C10 C12 110.3(3) no
O9 C10 H101 110.9 no
O11 C10 H101 110.9 no
C12 C10 H101 110.9 no
C10 C12 C13 120.9(4) no
C10 C12 C17 119.6(4) no
C13 C12 C17 119.4(5) no
C12 C13 C14 119.8(5) no
C12 C13 H131 120.1 no
C14 C13 H131 120.1 no
C13 C14 C15 119.6(4) no
C13 C14 H141 120.2 no
C15 C14 H141 120.2 no
C14 C15 O18 115.0(4) no
C14 C15 C16 121.0(5) no
O18 C15 C16 124.0(4) no
C15 C16 C17 118.1(5) no
C15 C16 H161 120.9 no
C17 C16 H161 120.9 no
C16 C17 C12 122.0(4) no
C16 C17 H171 119.0 no
C12 C17 H171 119.0 no
O18 C19 H191 109.5 no
O18 C19 H192 109.5 no
H191 C19 H192 109.5 no
O18 C19 H193 109.5 no
H191 C19 H193 109.5 no
H192 C19 H193 109.5 no
O11 C110 O9 97.0(8) no
O11 C110 C112 109.2(8) no
O9 C110 C112 112.0(8) no
O11 C110 H1101 112.5 no
O9 C110 H1101 112.6 no
C112 C110 H1101 112.5 no
C110 C112 C113 124.2(12) no
C110 C112 C117 115.9(12) no
C113 C112 C117 119.9(11) no
C112 C113 C114 119.5(12) no
C112 C113 H1131 120.2 no
C114 C113 H1131 120.3 no
C113 C114 C115 118.1(13) no
C113 C114 H1141 121.0 no
C115 C114 H1141 121.0 no
C114 C115 O118 126.5(12) no
C114 C115 C116 120.5(11) no
O118 C115 C116 113.0(11) no
C115 C116 C117 120.0(12) no
C115 C116 H1161 120.0 no
C117 C116 H1161 120.0 no
C116 C117 C112 122.0(12) no
C116 C117 H1171 119.0 no
C112 C117 H1171 119.0 no
O118 C119 H1191 109.4 no
O118 C119 H1192 109.5 no
O118 C119 H1193 109.5 no
H1191 C119 H1192 109.5 no
H1191 C119 H1193 109.5 no
H1192 C119 H1193 109.5 no

loop_
_geom_bond_atom_site_label_1
_geom_bond_atom_site_label_2
_geom_bond_distance
_geom_bond_publ_flag
Br20 C5 1.910(2) no
O7 C1 1.424(3) no
O7 H1 0.82(5) no
O8 C2 1.422(4) no
O8 H2 0.67(4) no
O9 C3 1.432(4) no
O9 C10 1.436(4) no
O9 C110 1.482(11) no
O11 C4 1.449(3) no
O11 C10 1.432(4) no
O11 C110 1.527(12) no
O18 C15 1.376(5) no
O18 C19 1.433(7) no
O118 C115 1.380(16) no
O118 C119 1.434(19) no
C1 C2 1.512(5) no
C1 C6 1.503(4) no
C1 H11 1.000 no
C2 C3 1.520(4) no
C2 H21 1.000 no
C3 C4 1.542(4) no
C3 H31 1.000 no
C4 C5 1.490(4) no
C4 H41 1.000 no
C5 C6 1.328(4) no
C6 H61 1.000 no
C10 C12 1.498(6) no
C10 H101 1.000 no
C12 C13 1.388(5) no
C12 C17 1.382(6) no
C13 C14 1.391(6) no
C13 H131 1.000 no
C14 C15 1.397(6) no
C14 H141 1.000 no
C15 C16 1.385(6) no
C16 C17 1.384(7) no
C16 H161 1.000 no
C17 H171 1.000 no
C19 H191 1.000 no
C19 H192 1.000 no
C19 H193 1.000 no
C110 C112 1.518(15) no
C110 H1101 1.000 no
C112 C113 1.399(17) no
C112 C117 1.346(17) no
C113 C114 1.406(17) no
C113 H1131 1.000 no
C114 C115 1.397(17) no
C114 H1141 1.000 no
C115 C116 1.382(16) no
C116 C117 1.347(16) no
C116 H1161 1.000 no
C117 H1171 1.000 no
C119 H1191 1.000 no
C119 H1192 1.000 no
C119 H1193 1.000 no

loop_
_geom_hbond_atom_site_label_D
_geom_hbond_atom_site_label_H
_geom_hbond_atom_site_label_A
_geom_hbond_site_symmetry_A
_geom_hbond_distance_DH
_geom_hbond_distance_HA
_geom_hbond_distance_DA
_geom_hbond_angle_DHA
_geom_hbond_publ_flag
O7 H1 O8 2_746 0.81(4) 1.97(5) 2.779(5) 171(5) no
O8 H2 O7 . 0.67(4) 2.48(4) 2.725(5) 105(4) no
O8 H2 O11 1_655 0.67(4) 2.56(4) 3.055(3) 133(4) no

loop_
_geom_torsion_atom_site_label_1
_geom_torsion_atom_site_label_2
_geom_torsion_atom_site_label_3
_geom_torsion_atom_site_label_4
_geom_torsion
_geom_torsion_publ_flag
C10 O9 C3 C2 -162.1(3) no
C10 O9 C3 C4 -38.9(4) no
C3 O9 C10 O11 46.4(4) no
C3 O9 C10 C12 164.3(3) no
C10 O11 C4 C3 10.3(4) no
C10 O11 C4 C5 131.2(3) no
C4 O11 C10 O9 -35.0(4) no
C4 O11 C10 C12 -152.7(4) no
C19 O18 C15 C14 -172.0(4) no
C19 O18 C15 C16 6.0(6) no
O7 C1 C2 C3 173.0(2) no
C6 C1 C2 O8 -68.3(3) no
O7 C1 C2 O8 54.8(3) no
C2 C1 C6 C5 -27.0(4) no
C6 C1 C2 C3 49.9(3) no
O7 C1 C6 C5 -146.4(3) no
C1 C2 C3 C4 -47.1(4) no
O8 C2 C3 O9 -169.8(2) no
O8 C2 C3 C4 74.3(3) no
C1 C2 C3 O9 68.7(3) no
O9 C3 C4 C5 -99.6(3) no
C2 C3 C4 O11 136.7(3) no
C2 C3 C4 C5 19.4(4) no
O9 C3 C4 O11 17.8(4) no
O11 C4 C5 Br20 69.7(3) no
O11 C4 C5 C6 -109.0(3) no
C3 C4 C5 C6 5.3(4) no
C3 C4 C5 Br20 -175.9(2) no
Br20 C5 C6 C1 -179.8(2) no
C4 C5 C6 C1 -1.2(5) no
O9 C10 C12 C13 -48.6(5) no
O9 C10 C12 C17 134.2(4) no
O11 C10 C12 C13 65.1(5) no
O11 C10 C12 C17 -112.1(4) no
C10 C12 C13 C14 -177.9(4) no
C17 C12 C13 C14 -0.7(6) no
C13 C12 C17 C16 -0.1(6) no
C10 C12 C17 C16 177.2(4) no
C12 C13 C14 C15 0.4(6) no
C13 C14 C15 O18 178.9(4) no
C13 C14 C15 C16 0.7(7) no
C14 C15 C16 C17 -1.5(6) no
O18 C15 C16 C17 -179.4(4) no
C15 C16 C17 C12 1.2(6) no
